data_2002043
loop_
_publ_author_name
'Lentz, D.'
'Preugschat, D.'

_publ_section_title
;
 Structure of pentafluorophenyl isocyanide at 115 K
;
_journal_issue 1
_journal_name_full 'Acta Crystallographica Section C'
_journal_page_first 52
_journal_page_last 54
_journal_paper_doi 10.1107/S0108270192006462
_journal_volume 49
_journal_year 1993
_chemical_formula_sum 'C7 F5 N'
_chemical_formula_weight 193.08
_space_group_crystal_system orthorhombic
_space_group_IT_number 64
_space_group_name_Hall '-C 2ac 2'
_space_group_name_H-M_alt 'C m c e'
_cell_angle_alpha 90
_cell_angle_beta 90
_cell_angle_gamma 90
_cell_formula_units_Z 8
_cell_length_a 7.611(3)
_cell_length_b 9.427(5)
_cell_length_c 18.603(14)
_cell_volume 1334.7(13)
_diffrn_radiation_type Mo
_diffrn_radiation_wavelength 0.71069
_exptl_absorpt_coefficient_mu 0.156
_exptl_crystal_density_diffrn 1.92
_exptl_crystal_F_000 752
_cod_data_source_file sh1000.cif
_cod_data_source_block sh1000_structure_1_of_1
_cod_original_cell_volume 1334
_cod_original_sg_symbol_H-M 'C mca'
_cod_original_formula_sum 'C7 F5 N1'
_cod_database_code 2002043

loop_
_space_group_symop_id
_space_group_symop_operation_xyz
1 x,y,z
2 -x+1/2,-y,z+1/2
3 x,-y,-z
4 -x+1/2,y,-z+1/2
5 -x,-y,-z
6 x+1/2,y,-z+1/2
7 -x,y,z
8 x+1/2,-y,z+1/2
9 x+1/2,y+1/2,z
10 -x,-y+1/2,z+1/2
11 x+1/2,-y+1/2,-z
12 -x,y+1/2,-z+1/2
13 -x+1/2,-y+1/2,-z
14 x,y+1/2,-z+1/2
15 -x+1/2,y+1/2,z
16 x,-y+1/2,z+1/2

loop_
_atom_site_label
_atom_site_fract_x
_atom_site_fract_y
_atom_site_fract_z
C1 .0000 .1004(2) .57100(10)
C2 .1573(2) .04000(10) .59180(10)
C3 .1568(2) -.08030(10) .63420(10)
C4 .0000 -.1413(2) .65620(10)
C5 .0000 -.3575(2) .73750(10)
F1 .0000 .21490(10) .52950(10)
F2 .30790(10) .09790(10) .57030(10)
F3 .30800(10) -.13760(10) .65490(10)
N .0000 -.2595(2) .69990(10)

loop_
_geom_angle_atom_site_label_1
_geom_angle_atom_site_label_2
_geom_angle_atom_site_label_3
_geom_angle
C2 C1 C2 120.2(2)
C2 C1 F1 119.9(1)
C1 C2 C3 119.7(1)
C1 C2 F2 119.5(1)
C3 C2 F2 120.7(1)
C2 C3 C4 120.7(1)
C2 C3 F3 119.8(1)
C4 C3 F3 119.l5(1)
C3 C4 C3 118.9(1)
C3 C4 N 120.5(1)
C4 N C5 179.0(2)

loop_
_geom_bond_atom_site_label_1
_geom_bond_atom_site_label_2
_geom_bond_distance
F1 C1 1.328(2)
F2 C2 1.3310(10)
F3 C3 1.3280(10)
C1 C2 1.3810(10)
C2 C3 1.381(2)
C3 C4 1.3860(10)
C4 N 1.380(2)
C5 N 1.159(3)
